data_4319035
loop_
_publ_author_name
'Carolyn J. Shorrock'
'Bao-Yu Xue'
'Peter B. Kim'
'Raymond J. Batchelor'
'Brian O. Patrick'
'Daniel B. Leznoff'

_publ_contact_author
;
 D. B. Leznoff
 Dept. of Chemistry, Simon Fraser University
 8888 University Way
 Burnaby, B.C.
 Canada
 V5A 1S6
;
_publ_contact_author_email dleznoff@sfu.ca
_publ_contact_author_fax 604-291-3765
_publ_contact_author_phone 604-291-4887
_publ_section_title
;
 Heterobimetallic Coordination Polymers Incorporating [M(CN)2]- (M = Cu,
 Ag) and [Ag2(CN)3]- Units: Increasing Structural Dimensionality via M-M'
 and M...NC Interactions
;
_journal_name_full 'Inorganic Chemistry'
_journal_page_first 6743
_journal_page_last 6753
_journal_paper_doi 10.1021/ic025850p
_journal_volume 41
_journal_year 2002
_chemical_formula_moiety 'C17 H26 Ag5 Cu2 N15 '
_chemical_formula_sum 'C17 H26 Ag5 Cu2 N15'
_chemical_formula_weight 1106.92
_chemical_name_systematic ?
_space_group_IT_number 14
_symmetry_cell_setting monoclinic
_symmetry_space_group_name_Hall '-P 2yn'
_symmetry_space_group_name_H-M 'P 1 21/n 1'
_cell_angle_alpha 90.0
_cell_angle_beta 90.714(8)
_cell_angle_gamma 90.0
_cell_formula_units_Z 2
_cell_length_a 6.9921(7)
_cell_length_b 17.6629(17)
_cell_length_c 12.5504(15)
_cell_measurement_reflns_used 58
_cell_measurement_temperature 293
_cell_measurement_theta_max 23.00
_cell_measurement_theta_min 20.00
_cell_volume 1549.9(3)
_computing_cell_refinement 'NRC DIFRAC'
_computing_data_collection 'NRC DIFRAC'
_computing_data_reduction 'NRCVAX DATRD2'
_computing_molecular_graphics
;
 CAMERON (Watkin, Prout & Pearce,  1996)
 NRCVAX
;
_computing_publication_material
;
CRYSTALS Issue 10 (Watkin, Prout, Carruthers & Betteridge, 1996)
NRCVAX TABLES
;
_computing_structure_solution 'NRCVAX SOLVER'
_diffrn_ambient_temperature 293
_diffrn_measurement_device 'Nonius CAD-4    '
_diffrn_measurement_method 'Theta/2theta scan b/P/b '
_diffrn_radiation_monochromator graphite
_diffrn_radiation_source 'xray tube'
_diffrn_radiation_type 'Molybdenum K\a'
_diffrn_radiation_wavelength 0.70930
_diffrn_reflns_av_R_equivalents 0.016
_diffrn_reflns_limit_h_max 9
_diffrn_reflns_limit_h_min -9
_diffrn_reflns_limit_k_max 22
_diffrn_reflns_limit_k_min 0
_diffrn_reflns_limit_l_max 16
_diffrn_reflns_limit_l_min 0
_diffrn_reflns_number 5042
_diffrn_reflns_theta_max 27.48
_diffrn_reflns_theta_min 0.00
_diffrn_standards_decay_% 0.0
_diffrn_standards_interval_count 300
_diffrn_standards_number 2
_exptl_absorpt_coefficient_mu 4.45
_exptl_absorpt_correction_T_max 0.8192
_exptl_absorpt_correction_T_min 0.6255
_exptl_absorpt_correction_type integration
_exptl_crystal_colour blue
_exptl_crystal_density_diffrn 2.372
_exptl_crystal_description plate
_exptl_crystal_F_000 1042.63
_exptl_crystal_size_max 0.15
_exptl_crystal_size_mid 0.12
_exptl_crystal_size_min 0.05
_refine_diff_density_max 0.48(12)
_refine_diff_density_min -0.47(12)
_refine_ls_goodness_of_fit_obs 1.27
_refine_ls_hydrogen_treatment constr
_refine_ls_matrix_type full
_refine_ls_number_parameters 185
_refine_ls_number_reflns 1824
_refine_ls_R_factor_obs 0.028
_refine_ls_shift/esd_max 0.0006
_refine_ls_structure_factor_coef F
_refine_ls_weighting_details
;
w = 1/(.633E-02*F +0.00 *\s^2^(F ) + 0.00 )
;
_refine_ls_weighting_scheme calc
_refine_ls_wR_factor_obs 0.021
_reflns_number_observed 1824
_reflns_number_total 3571
_reflns_observed_criterion 'Inet > 2.5\s(Inet)'
_cod_data_source_file ic025850p_s1_3.cif
_cod_data_source_block cudienag
_cod_depositor_comments
;
 Changing the _atom_site_occupancy data item value from '.' to '1'
 for all fully occupied atom sites.

 Antanas Vaitkus,
 2017-02-19
;
_cod_original_formula_sum 'C17 H26 Ag5 Cu2 N15 '
_cod_database_code 4319035

loop_
_symmetry_equiv_pos_as_xyz
x,y,z
-x,-y,-z
1/2-x,1/2+y,1/2-z
1/2+x,1/2-y,1/2+z

loop_
_atom_site_aniso_label
_atom_site_aniso_U_11
_atom_site_aniso_U_22
_atom_site_aniso_U_33
_atom_site_aniso_U_12
_atom_site_aniso_U_13
_atom_site_aniso_U_23
_atom_site_aniso_type_symbol
Ag1 0.0530(3) 0.03007(22) 0.0684(3) 0.01271(23) 0.0050(3) -0.00208(24) Ag
Ag2 0.0588(4) 0.0499(3) 0.0512(3) -0.0029(3) -0.0087(3) 0.01014(24) Ag
Ag3 0.0494(5) 0.0504(4) 0.0645(5) 0.0036(4) 0.0042(4) -0.0023(4) Ag
Cu1 0.0305(4) 0.0282(3) 0.0426(4) 0.0033(3) 0.0017(3) 0.0015(3) Cu
N1 0.043(3) 0.052(3) 0.044(3) 0.003(3) -0.002(2) 0.0061(25) N
N4 0.036(3) 0.047(3) 0.046(3) 0.0100(24) 0.005(3) 0.0055(24) N
N7 0.051(3) 0.039(3) 0.043(3) 0.0039(25) 0.002(3) -0.0012(22) N
N11 0.043(3) 0.031(3) 0.054(3) 0.0022(24) -0.003(3) 0.0000(24) N
N12 0.039(3) 0.037(3) 0.058(4) 0.000(3) 0.004(3) -0.003(3) N
N21 0.061(4) 0.068(4) 0.066(4) -0.009(3) -0.015(3) 0.013(3) N
N22 0.043(4) 0.050(3) 0.052(4) 0.005(3) 0.000(3) 0.010(3) N
N31 0.062(4) 0.057(4) 0.084(5) 0.002(3) 0.015(3) -0.008(3) N
C2 0.068(5) 0.076(5) 0.046(4) 0.018(4) 0.010(4) -0.009(4) C
C3 0.036(4) 0.093(6) 0.050(5) 0.026(4) 0.012(3) 0.007(4) C
C5 0.037(4) 0.088(5) 0.053(5) 0.005(4) -0.009(3) 0.004(4) C
C6 0.050(4) 0.071(5) 0.050(4) 0.000(4) -0.004(3) 0.004(4) C
C11 0.038(4) 0.033(3) 0.054(4) 0.002(3) -0.002(3) 0.006(3) C
C12 0.034(4) 0.041(3) 0.047(4) 0.002(3) 0.003(3) 0.006(3) C
C21 0.036(4) 0.051(4) 0.054(4) -0.013(3) -0.004(3) 0.007(3) C
C22 0.043(4) 0.050(3) 0.052(4) 0.005(3) 0.000(3) 0.010(3) C
C31 0.040(4) 0.059(4) 0.056(4) 0.007(3) 0.010(3) -0.004(4) C

loop_
_atom_site_label
_atom_site_fract_x
_atom_site_fract_y
_atom_site_fract_z
_atom_site_U_iso_or_equiv
_atom_site_thermal_displace_type
_atom_site_calc_flag
_atom_site_refinement_flags
_atom_site_type_symbol
_atom_site_occupancy
Ag1 0.19532(8) 0.418250(20) 0.21016(4) 0.0505(3) Uani ? . Ag 1
Ag2 0.64071(8) 0.43981(3) 0.17602(4) 0.0534(3) Uani ? . Ag 1
Ag3 0.00000 0.50000 0.00000 0.0548(4) Uani ? S Ag 1
Cu1 0.61519(10) 0.18294(3) 0.18777(5) 0.0337(4) Uani ? . Cu 1
N1 0.6556(7) 0.1708(3) 0.0306(4) 0.047(3) Uani ? . N 1
N4 0.8680(6) 0.1286(3) 0.2005(4) 0.043(3) Uani ? . N 1
N7 0.6727(7) 0.21418(24) 0.3389(4) 0.044(3) Uani ? . N 1
N11 0.4141(7) 0.26184(24) 0.1755(4) 0.043(3) Uani ? . N 1
N12 0.0517(7) 0.5825(3) 0.2794(4) 0.045(3) Uani ? . N 1
N21 0.8121(8) 0.3823(3) 0.3965(5) 0.065(4) Uani ? . N 1
N22 0.5275(8) 0.4887(3) 0.0398(4) 0.048(3) Uani ? . N 0.5
N31 -0.1345(8) 0.3273(3) 0.0157(5) 0.068(4) Uani ? . N 1
C2 0.8065(10) 0.1149(4) 0.0137(5) 0.064(4) Uani ? . C 1
C3 0.9610(9) 0.1278(4) 0.0957(5) 0.060(4) Uani ? . C 1
C5 0.9763(9) 0.1616(4) 0.2896(5) 0.059(4) Uani ? . C 1
C6 0.8404(9) 0.1729(4) 0.3791(5) 0.057(4) Uani ? . C 1
C11 0.3244(8) 0.3156(3) 0.1858(4) 0.042(3) Uani ? . C 1
C12 0.1064(8) 0.5252(3) 0.2548(5) 0.041(3) Uani ? . C 1
C21 0.7477(9) 0.4060(3) 0.3204(5) 0.047(4) Uani ? . C 1
C22 0.5275(8) 0.4887(3) 0.0398(4) 0.048(3) Uani ? . C 0.5
C31 -0.0809(9) 0.3880(4) 0.0139(5) 0.052(4) Uani ? . C 1
H11 0.6918(7) 0.2169(3) 0.0014(4) 0.065(15) Uiso ? . H 1
H12 0.5428(7) 0.1544(3) -0.0020(4) 0.065(15) Uiso ? . H 1
H41 0.8559(6) 0.0776(3) 0.2177(4) 0.062(20) Uiso ? . H 1
H71 0.6973(7) 0.26591(24) 0.3410(4) 0.066(15) Uiso ? . H 1
H72 0.5681(7) 0.20327(24) 0.3812(4) 0.066(15) Uiso ? . H 1
H21 0.8572(10) 0.1206(4) -0.0556(5) 0.075(16) Uiso ? . H 1
H22 0.7558(10) 0.0653(4) 0.0212(5) 0.075(16) Uiso ? . H 1
H31 1.0226(9) 0.1748(4) 0.0832(5) 0.069(15) Uiso ? . H 1
H32 1.0524(9) 0.0880(4) 0.0930(5) 0.069(15) Uiso ? . H 1
H51 1.0761(9) 0.1283(4) 0.3110(5) 0.080(17) Uiso ? . H 1
H52 1.0293(9) 0.2088(4) 0.2689(5) 0.080(17) Uiso ? . H 1
H61 0.9010(9) 0.2013(4) 0.4342(5) 0.078(16) Uiso ? . H 1
H62 0.8019(9) 0.1251(4) 0.4062(5) 0.078(16) Uiso ? . H 1

loop_
_atom_type_symbol
_atom_type_scat_dispersion_real
_atom_type_scat_dispersion_imag
_atom_type_scat_Cromer_Mann_a1
_atom_type_scat_Cromer_Mann_b1
_atom_type_scat_Cromer_Mann_a2
_atom_type_scat_Cromer_Mann_b2
_atom_type_scat_Cromer_Mann_a3
_atom_type_scat_Cromer_Mann_b3
_atom_type_scat_Cromer_Mann_a4
_atom_type_scat_Cromer_Mann_b4
_atom_type_scat_Cromer_Mann_c
_atom_type_scat_source
'Ag  ' -1.0850 1.1010 19.2808 0.6446 16.6885 7.4726 4.8045 24.6605 1.0463 99.8157 5.1790 International_Tables_Vol_IV_Table_2.2B
'Cu  ' 0.2630 1.2660 13.3380 3.5828 7.1676 0.2470 5.6158 11.3966 1.6735 64.8127 1.1910 International_Tables_Vol_IV_Table_2.2B
'N   ' 0.0040 0.0030 12.2126 0.0057 3.1322 9.8933 2.0125 28.9975 1.1663 0.5826 -11.5290 International_Tables_Vol_IV_Table_2.2B
'C   ' 0.0020 0.0020 2.3100 20.8439 1.0200 10.2075 1.5886 0.5687 0.8650 51.6512 0.2156 International_Tables_Vol_IV_Table_2.2B
'H   ' 0.0000 0.0000 0.4930 10.5109 0.3229 26.1257 0.1402 3.1424 0.0408 57.7998 0.0030 International_Tables_Vol_IV_Table_2.2B

loop_
_geom_angle_atom_site_label_1
_geom_angle_atom_site_label_2
_geom_angle_atom_site_label_3
_geom_angle
_geom_angle_site_symmetry_1
_geom_angle_site_symmetry_2
_geom_angle_site_symmetry_3
_geom_angle_publ_flag
C11 Ag1 C12 169.30(23) ? ? ? ?
C22 Ag2 C21 171.96(23) ? ? ? ?
C21 Ag2 C22 171.96(23) ? ? ? ?
N1 Cu1 N4 83.85(19) ? ? ? ?
N1 Cu1 N7 157.95(20) ? ? ? ?
N1 Cu1 N11 96.14(19) ? ? ? ?
N1 Cu1 N12 100.51(18) ? ? 3_545 ?
N4 Cu1 N7 83.74(19) ? ? ? ?
N4 Cu1 N11 163.80(19) ? ? ? ?
N4 Cu1 N12 93.95(18) ? ? 3_545 ?
N7 Cu1 N11 90.80(19) ? ? ? ?
N7 Cu1 N12 98.46(18) ? ? 3_545 ?
N11 Cu1 N12 101.95(18) ? ? 3_545 ?
Cu1 N1 C2 108.9(4) ? ? ? ?
Cu1 N1 H11 109.6(4) ? ? ? ?
Cu1 N1 H12 109.6 ? ? ? ?
C2 N1 H11 109.6 ? ? ? ?
C2 N1 H12 109.6 ? ? ? ?
H11 N1 H12 109.5 ? ? ? ?
Cu1 N4 C3 109.3(4) ? ? ? ?
Cu1 N4 C5 108.4(4) ? ? ? ?
Cu1 N4 H41 113.4 ? ? ? ?
C3 N4 C5 117.1(5) ? ? ? ?
C3 N4 H41 103.9 ? ? ? ?
C5 N4 H41 104.8 ? ? ? ?
Cu1 N7 C6 109.8(4) ? ? ? ?
Cu1 N7 H71 109.4 ? ? ? ?
Cu1 N7 H72 109.4 ? ? ? ?
C6 N7 H71 109.4 ? ? ? ?
C6 N7 H72 109.4 ? ? ? ?
H71 N7 H72 109.5 ? ? ? ?
Cu1 N11 C11 163.9(5) ? ? ? ?
Cu1 N12 C12 166.8(5) 3_555 ? ? ?
N1 C2 C3 108.3(5) ? ? ? ?
N1 C2 H21 109.8 ? ? ? ?
N1 C2 H22 109.7 ? ? ? ?
C3 C2 H21 109.8 ? ? ? ?
C3 C2 H22 109.8 ? ? ? ?
H21 C2 H22 109.5 ? ? ? ?
N4 C3 C2 106.9(5) ? ? ? ?
N4 C3 H31 110.1 ? ? ? ?
N4 C3 H32 110.1 ? ? ? ?
C2 C3 H31 110.1 ? ? ? ?
C2 C3 H32 110.1 ? ? ? ?
H31 C3 H32 109.5 ? ? ? ?
N4 C5 C6 107.5(5) ? ? ? ?
N4 C5 H51 110.0 ? ? ? ?
N4 C5 H52 110.0 ? ? ? ?
C6 C5 H51 110.0 ? ? ? ?
C6 C5 H52 110.0 ? ? ? ?
H51 C5 H52 109.5 ? ? ? ?
N7 C6 C5 108.7(5) ? ? ? ?
N7 C6 H61 109.7 ? ? ? ?
N7 C6 H62 109.6 ? ? ? ?
C5 C6 H61 109.7 ? ? ? ?
C5 C6 H62 109.7 ? ? ? ?
H61 C6 H62 109.5 ? ? ? ?
Ag1 C11 N11 172.8(5) ? ? ? ?
Ag1 C12 N12 177.6(5) ? ? ? ?
Ag2 C21 N21 174.6(6) ? ? ? ?
Ag2 C22 N22 174.5(5) ? ? 2_665 ?
Ag3 C31 N31 175.1(6) ? ? ? ?

loop_
_geom_bond_atom_site_label_1
_geom_bond_atom_site_label_2
_geom_bond_distance
_geom_bond_site_symmetry_1
_geom_bond_site_symmetry_2
_geom_bond_publ_flag
Ag1 Ag2 3.1718(8) ? ? ?
Ag1 Ag3 3.2889(5) ? ? ?
Ag1 C11 2.050(6) ? ? ?
Ag1 C12 2.067(6) ? ? ?
Ag2 N22 2.064(5) ? ? ?
Ag2 C21 2.041(6) ? ? ?
Ag2 C22 2.064(5) ? ? ?
Ag3 C31 2.066(7) ? ? ?
Cu1 N1 2.008(5) ? ? ?
Cu1 N4 2.016(5) ? ? ?
Cu1 N7 2.011(5) ? ? ?
Cu1 N11 1.984(5) ? ? ?
Cu1 N12 2.166(5) ? 3_545 ?
N1 C2 1.462(9) ? ? ?
N1 H11 0.93 ? ? ?
N1 H12 0.93 ? ? ?
N4 C3 1.474(8) ? ? ?
N4 C5 1.463(8) ? ? ?
N4 H41 0.93 ? ? ?
N7 C6 1.465(8) ? ? ?
N7 H71 0.93 ? ? ?
N7 H72 0.93 ? ? ?
N11 C11 1.146(7) ? ? ?
N12 C12 1.127(7) ? ? ?
N21 C21 1.130(9) ? ? ?
N22 C22 1.139(7) ? 2_665 ?
N31 C31 1.135(9) ? ? ?
C2 C3 1.500(9) ? ? ?
C2 H21 0.95 ? ? ?
C2 H22 0.95 ? ? ?
C3 H31 0.95 ? ? ?
C3 H32 0.95 ? ? ?
C5 C6 1.494(9) ? ? ?
C5 H51 0.95 ? ? ?
C5 H52 0.95 ? ? ?
C6 H61 0.95 ? ? ?
C6 H62 0.95 ? ? ?

loop_
_geom_contact_atom_site_label_1
_geom_contact_atom_site_label_2
_geom_contact_distance
_geom_contact_site_symmetry_1
_geom_contact_site_symmetry_2
_geom_contact_publ_flag
? ? ? ? ? ?

loop_
_geom_torsion_atom_site_label_1
_geom_torsion_atom_site_label_2
_geom_torsion_atom_site_label_3
_geom_torsion_atom_site_label_4
_geom_torsion
_geom_torsion_site_symmetry_1
_geom_torsion_site_symmetry_2
_geom_torsion_site_symmetry_3
_geom_torsion_site_symmetry_4
_geom_torsion_publ_flag
? ? ? ? ? ? ? ? ? ?
